data_2217767
loop_
_publ_author_name
'Guo, Zhenghua'
'Li, Lianzhi'
'Liu, Guihua'
'Dong, Jianfang'

_publ_section_title
;
 1-(Hydroxyiminomethyl)-2-naphthol
;
_journal_coeditor_code FJ2080
_journal_issue 3
_journal_name_full 'Acta Crystallographica Section E'
_journal_page_first o568
_journal_paper_doi 10.1107/S160053680800370X
_journal_volume 64
_journal_year 2008
_chemical_formula_iupac 'C11 H9 N O2'
_chemical_formula_moiety 'C11 H9 N O2'
_chemical_formula_sum 'C11 H9 N O2'
_chemical_formula_weight 187.19
_chemical_name_systematic
;
1-(Hydroxyiminomethyl)-2-naphthol
;
_space_group_IT_number 14
_symmetry_cell_setting monoclinic
_symmetry_space_group_name_Hall '-P 2ybc'
_symmetry_space_group_name_H-M 'P 1 21/c 1'
_atom_sites_solution_hydrogens geom
_atom_sites_solution_primary direct
_atom_sites_solution_secondary difmap
_audit_creation_method SHELXL-97
_cell_angle_alpha 90.00
_cell_angle_beta 114.933(2)
_cell_angle_gamma 90.00
_cell_formula_units_Z 4
_cell_length_a 14.8382(19)
_cell_length_b 4.0462(7)
_cell_length_c 16.527(2)
_cell_measurement_reflns_used 1237
_cell_measurement_temperature 298(2)
_cell_measurement_theta_max 27.032
_cell_measurement_theta_min 2.4925
_cell_volume 899.8(2)
_computing_cell_refinement 'SAINT (Siemens, 1996)'
_computing_data_collection 'SMART (Siemens, 1996)'
_computing_data_reduction 'SAINT (Siemens, 1996)'
_computing_molecular_graphics 'SHELXTL (Sheldrick, 2008)'
_computing_publication_material 'SHELXTL (Sheldrick, 2008)'
_computing_structure_refinement 'SHELXL97 (Sheldrick, 2008)'
_computing_structure_solution 'SHELXS97 (Sheldrick, 2008)'
_diffrn_ambient_temperature 298(2)
_diffrn_measured_fraction_theta_full 0.994
_diffrn_measured_fraction_theta_max 0.994
_diffrn_measurement_device_type 'Bruker SMART 1K CCD'
_diffrn_measurement_method '\f and \w'
_diffrn_radiation_monochromator graphite
_diffrn_radiation_source 'fine-focus sealed tube'
_diffrn_radiation_type MoK\a
_diffrn_radiation_wavelength 0.71073
_diffrn_reflns_av_R_equivalents 0.0533
_diffrn_reflns_av_sigmaI/netI 0.0582
_diffrn_reflns_limit_h_max 15
_diffrn_reflns_limit_h_min -17
_diffrn_reflns_limit_k_max 4
_diffrn_reflns_limit_k_min -4
_diffrn_reflns_limit_l_max 19
_diffrn_reflns_limit_l_min -19
_diffrn_reflns_number 3977
_diffrn_reflns_theta_full 25.00
_diffrn_reflns_theta_max 25.00
_diffrn_reflns_theta_min 2.49
_exptl_absorpt_coefficient_mu 0.096
_exptl_absorpt_correction_T_max 0.9841
_exptl_absorpt_correction_T_min 0.9526
_exptl_absorpt_correction_type multi-scan
_exptl_absorpt_process_details '(SADABS; Sheldrick, 1996)'
_exptl_crystal_colour yellow
_exptl_crystal_density_diffrn 1.382
_exptl_crystal_density_method 'not measured'
_exptl_crystal_description block
_exptl_crystal_F_000 392
_exptl_crystal_size_max 0.56
_exptl_crystal_size_mid 0.45
_exptl_crystal_size_min 0.18
_refine_diff_density_max 0.192
_refine_diff_density_min -0.201
_refine_ls_extinction_method none
_refine_ls_goodness_of_fit_ref 1.040
_refine_ls_hydrogen_treatment constr
_refine_ls_matrix_type full
_refine_ls_number_parameters 127
_refine_ls_number_reflns 1573
_refine_ls_number_restraints 0
_refine_ls_restrained_S_all 1.040
_refine_ls_R_factor_all 0.0810
_refine_ls_R_factor_gt 0.0488
_refine_ls_shift/su_max 0.000
_refine_ls_shift/su_mean 0.000
_refine_ls_structure_factor_coef Fsqd
_refine_ls_weighting_details 'calc w=1/[\s^2^(Fo^2^)+(0.0623P)^2^+0.1603P] where P=(Fo^2^+2Fc^2^)/3'
_refine_ls_weighting_scheme calc
_refine_ls_wR_factor_gt 0.1217
_refine_ls_wR_factor_ref 0.1485
_reflns_number_gt 1009
_reflns_number_total 1573
_reflns_threshold_expression I>2\s(I)
_cod_data_source_file fj2080.cif
_cod_data_source_block I
_cod_depositor_comments
;
The following automatic conversions were performed:
'_symmetry_cell_setting' value 'Monoclinic' changed to 'monoclinic'
according to '/home/saulius/struct/CIF-dictionaries/cif_core.dic'
dictionary named 'cif_core.dic' version 2.4.1 from 2010-06-29.

Automatic conversion script
Id: cif_fix_enum 1527 2010-12-29 10:47:43Z saulius 

The following automatic conversions were performed:

'_symmetry_cell_setting' value 'Monoclinic' changed to 'monoclinic'
according to /home/saulius/struct/CIF-dictionaries/cif_core.dic
dictionary named 'cif_core.dic' version 2.4.1 from 2010-06-29.

Automatic conversion script
Id: cif_fix_values 1715 2011-07-08 13:25:40Z adriana 
;
_cod_original_sg_symbol_H-M 'P 21/c'
_cod_database_code 2217767
_cod_database_fobs_code 2217767

loop_
_symmetry_equiv_pos_as_xyz
'x, y, z'
'-x, y+1/2, -z+1/2'
'-x, -y, -z'
'x, -y-1/2, z-1/2'

loop_
_atom_site_type_symbol
_atom_site_label
_atom_site_fract_x
_atom_site_fract_y
_atom_site_fract_z
_atom_site_U_iso_or_equiv
_atom_site_adp_type
_atom_site_calc_flag
_atom_site_refinement_flags
_atom_site_occupancy
N N1 0.02725(13) 0.4774(6) 0.36227(12) 0.0492(6) Uani d . 1
O O1 -0.05788(11) 0.5784(5) 0.37113(10) 0.0675(6) Uani d . 1
H H1 -0.0944 0.6796 0.3262 0.101 Uiso calc R 1
O O2 0.14880(11) 0.4181(5) 0.28864(9) 0.0576(6) Uani d . 1
H H2 0.0978 0.4758 0.2925 0.086 Uiso calc R 1
C C1 0.08718(16) 0.3186(6) 0.42939(14) 0.0450(6) Uani d . 1
H H1A 0.0709 0.2805 0.4771 0.054 Uiso calc R 1
C C2 0.18092(14) 0.1946(6) 0.43332(13) 0.0398(6) Uani d . 1
C C3 0.20781(15) 0.2491(6) 0.36359(14) 0.0447(6) Uani d . 1
C C4 0.29816(17) 0.1329(7) 0.36695(16) 0.0543(7) Uani d . 1
H H4 0.3149 0.1746 0.3197 0.065 Uiso calc R 1
C C5 0.36087(17) -0.0385(7) 0.43808(18) 0.0574(7) Uani d . 1
H H5 0.4197 -0.1189 0.4383 0.069 Uiso calc R 1
C C6 0.33969(16) -0.1004(6) 0.51308(16) 0.0498(7) Uani d . 1
C C7 0.24800(15) 0.0168(6) 0.50985(14) 0.0426(6) Uani d . 1
C C8 0.22784(17) -0.0505(7) 0.58514(15) 0.0525(7) Uani d . 1
H H8 0.1680 0.0189 0.5849 0.063 Uiso calc R 1
C C9 0.29445(19) -0.2143(7) 0.65726(17) 0.0627(7) Uani d . 1
H H9 0.2795 -0.2534 0.7057 0.075 Uiso calc R 1
C C10 0.38420(19) -0.3245(7) 0.66013(19) 0.0707(8) Uani d . 1
H H10 0.4294 -0.4333 0.7104 0.085 Uiso calc R 1
C C11 0.40583(18) -0.2721(7) 0.58864(19) 0.0634(8) Uani d . 1
H H11 0.4653 -0.3514 0.5900 0.076 Uiso calc R 1

loop_
_atom_site_aniso_label
_atom_site_aniso_U_11
_atom_site_aniso_U_22
_atom_site_aniso_U_33
_atom_site_aniso_U_12
_atom_site_aniso_U_13
_atom_site_aniso_U_23
N1 0.0425(10) 0.0617(16) 0.0470(11) 0.0002(10) 0.0225(9) -0.0005(10)
O1 0.0471(9) 0.1046(17) 0.0565(10) 0.0234(10) 0.0274(8) 0.0178(11)
O2 0.0556(10) 0.0760(14) 0.0459(9) -0.0074(9) 0.0260(8) -0.0040(9)
C1 0.0442(13) 0.0525(17) 0.0411(11) -0.0030(12) 0.0207(10) -0.0005(12)
C2 0.0390(12) 0.0386(15) 0.0440(11) -0.0084(11) 0.0196(10) -0.0125(11)
C3 0.0429(12) 0.0469(16) 0.0451(12) -0.0123(12) 0.0195(10) -0.0131(12)
C4 0.0516(14) 0.060(2) 0.0611(15) -0.0153(13) 0.0333(13) -0.0238(15)
C5 0.0419(13) 0.0546(19) 0.0820(17) -0.0088(13) 0.0322(13) -0.0240(16)
C6 0.0382(12) 0.0392(16) 0.0676(15) -0.0088(11) 0.0180(12) -0.0152(13)
C7 0.0398(12) 0.0355(15) 0.0515(13) -0.0087(10) 0.0184(10) -0.0121(12)
C8 0.0519(14) 0.0489(18) 0.0569(14) 0.0029(12) 0.0232(12) 0.0007(13)
C9 0.0660(17) 0.054(2) 0.0632(15) 0.0036(15) 0.0220(14) 0.0115(15)
C10 0.0581(17) 0.054(2) 0.0781(18) 0.0009(14) 0.0070(15) 0.0103(16)
C11 0.0430(14) 0.0439(18) 0.0911(19) 0.0002(13) 0.0165(14) -0.0073(16)

loop_
_atom_type_symbol
_atom_type_description
_atom_type_scat_dispersion_real
_atom_type_scat_dispersion_imag
_atom_type_scat_source
C C 0.0033 0.0016 'International Tables Vol C Tables 4.2.6.8 and 6.1.1.4'
H H 0.0000 0.0000 'International Tables Vol C Tables 4.2.6.8 and 6.1.1.4'
N N 0.0061 0.0033 'International Tables Vol C Tables 4.2.6.8 and 6.1.1.4'
O O 0.0106 0.0060 'International Tables Vol C Tables 4.2.6.8 and 6.1.1.4'

loop_
_geom_angle_atom_site_label_1
_geom_angle_atom_site_label_2
_geom_angle_atom_site_label_3
_geom_angle
C1 N1 O1 112.96(16)
N1 O1 H1 109.5
C3 O2 H2 109.5
N1 C1 C2 121.31(19)
N1 C1 H1A 119.3
C2 C1 H1A 119.3
C3 C2 C7 118.56(19)
C3 C2 C1 120.9(2)
C7 C2 C1 120.59(18)
O2 C3 C2 122.40(19)
O2 C3 C4 116.27(19)
C2 C3 C4 121.3(2)
C5 C4 C3 120.4(2)
C5 C4 H4 119.8
C3 C4 H4 119.8
C4 C5 C6 121.8(2)
C4 C5 H5 119.1
C6 C5 H5 119.1
C11 C6 C7 119.9(2)
C11 C6 C5 122.2(2)
C7 C6 C5 117.9(2)
C6 C7 C8 117.0(2)
C6 C7 C2 119.96(19)
C8 C7 C2 123.0(2)
C9 C8 C7 121.2(2)
C9 C8 H8 119.4
C7 C8 H8 119.4
C8 C9 C10 121.4(2)
C8 C9 H9 119.3
C10 C9 H9 119.3
C11 C10 C9 119.6(3)
C11 C10 H10 120.2
C9 C10 H10 120.2
C10 C11 C6 121.0(2)
C10 C11 H11 119.5
C6 C11 H11 119.5

loop_
_geom_bond_atom_site_label_1
_geom_bond_atom_site_label_2
_geom_bond_distance
N1 C1 1.266(3)
N1 O1 1.393(2)
O1 H1 0.8200
O2 C3 1.362(3)
O2 H2 0.8200
C1 C2 1.454(3)
C1 H1A 0.9300
C2 C3 1.387(3)
C2 C7 1.431(3)
C3 C4 1.399(3)
C4 C5 1.344(3)
C4 H4 0.9300
C5 C6 1.423(3)
C5 H5 0.9300
C6 C11 1.404(3)
C6 C7 1.420(3)
C7 C8 1.423(3)
C8 C9 1.358(3)
C8 H8 0.9300
C9 C10 1.386(3)
C9 H9 0.9300
C10 C11 1.365(4)
C10 H10 0.9300
C11 H11 0.9300

loop_
_geom_hbond_atom_site_label_D
_geom_hbond_atom_site_label_H
_geom_hbond_atom_site_label_A
_geom_hbond_site_symmetry_A
_geom_hbond_distance_DH
_geom_hbond_distance_HA
_geom_hbond_distance_DA
_geom_hbond_angle_DHA
O2 H2 N1 . 0.82 1.86 2.577(2) 146
O1 H1 O2 2 0.82 1.97 2.771(2) 164
C1 H1A O1 3_566 0.93 2.66 3.527(3) 156
C8 H8 O1 3_566 0.93 2.62 3.474(3) 153

loop_
_cod_related_entry_id
_cod_related_entry_database
_cod_related_entry_code
1 ChemSpider 12984516
